data_2105960
loop_
_publ_author_name
'Starynowicz, Przemys\/law'
'Lis, Tadeusz'

_publ_section_title
;
 Charge-density distribution in sodium bis(4-nitrophenyl)phosphate
;
_journal_coeditor_code PI5018
_journal_issue 4
_journal_name_full 'Acta Crystallographica Section B'
_journal_page_first 723
_journal_page_last 731
_journal_paper_doi 10.1107/S2052520614010439
_journal_volume 70
_journal_year 2014
_chemical_formula_sum 'C12 H8 N2 Na O8 P'
_chemical_formula_weight 362.16
_chemical_name_systematic
; 
sodium bis(4-nitrophenyl)phosphate 
;
_space_group_IT_number 2
_symmetry_cell_setting triclinic
_symmetry_space_group_name_Hall '-P 1'
_symmetry_space_group_name_H-M 'P -1'
_audit_conform_dict_location ftp://ftp.iucr.org/pub/cif_core.dic
_audit_conform_dict_name cif_core.dic
_audit_conform_dict_version 2.3
_audit_creation_date '25-Sep-09 T13:07:10-00:00'
_audit_creation_method 'XD routine XDCIF'
_audit_update_record
;
2014-06-19 # Formatted by IUCr publCIF

2014-06-19 # Formatted by IUCr publCIF

2014-06-19 # Formatted by IUCr publCIF
;
_cell_angle_alpha 103.93(3)
_cell_angle_beta 105.94(3)
_cell_angle_gamma 106.35(3)
_cell_formula_units_Z 2
_cell_length_a 6.9661(16)
_cell_length_b 9.843(3)
_cell_length_c 11.215(3)
_cell_measurement_reflns_used 64250
_cell_measurement_temperature 80(2)
_cell_measurement_theta_max 73.6333
_cell_measurement_theta_min 3.1464
_cell_volume 666.0(4)
_computing_cell_refinement
;
CrysAlisPro, Agilent Technologies,
Version 1.171.35.19 (release 27-10-2011 CrysAlis171 .NET)
(compiled Oct 27 2011,15:02:11)
;
_computing_data_collection
;
CrysAlisPro, Agilent Technologies,
Version 1.171.35.19 (release 27-10-2011 CrysAlis171 .NET)
(compiled Oct 27 2011,15:02:11)
;
_computing_data_reduction
;
CrysAlisPro, Agilent Technologies,
Version 1.171.35.19 (release 27-10-2011 CrysAlis171 .NET)
(compiled Oct 27 2011,15:02:11)
;
_computing_molecular_graphics 'Volkov et al, (2006)'
_computing_publication_material 'Volkov et al, (2006)'
_computing_structure_refinement 'Volkov et al, (2006)'
_diffrn_ambient_temperature 80(2)
_diffrn_detector_area_resol_mean 10.3456
_diffrn_measured_fraction_theta_full 0.999
_diffrn_measured_fraction_theta_max 0.982
_diffrn_measurement_device_type 'Xcalibur, Ruby'
_diffrn_measurement_method '\w scans'
_diffrn_radiation_monochromator graphite
_diffrn_radiation_source 'Enhance (Mo) X-ray Source'
_diffrn_radiation_type 'Mo K\a'
_diffrn_radiation_wavelength 0.7107
_diffrn_reflns_av_R_equivalents 0.0203
_diffrn_reflns_av_sigmaI/netI 0.0576
_diffrn_reflns_limit_h_max 17
_diffrn_reflns_limit_h_min -18
_diffrn_reflns_limit_k_max 26
_diffrn_reflns_limit_k_min -24
_diffrn_reflns_limit_l_max 30
_diffrn_reflns_limit_l_min -28
_diffrn_reflns_number 118238
_diffrn_reflns_reduction_process
;
 Scaled and merged with SORTAV
 R.H. Blessing, (1987) Cryst. Rev. 1, 3-58
 R.H. Blessing, (1989) J. Appl. Cryst. 22, 396-397
;
_diffrn_reflns_theta_full 67.50
_diffrn_reflns_theta_max 73.6333
_diffrn_reflns_theta_min 3.1464
_exptl_absorpt_coefficient_mu 0.290
_exptl_absorpt_correction_T_max 0.938
_exptl_absorpt_correction_T_min 0.893
_exptl_absorpt_correction_type analytical
_exptl_absorpt_process_details
;
CrysAlisPro, Agilent Technologies,
Version 1.171.35.19 (release 27-10-2011 CrysAlis171 .NET)
(compiled Oct 27 2011,15:02:11)
Analytical numeric absorption correction using a multifaceted crystal
   model based on expressions derived by R.C. Clark & J.S. Reid.
(Clark, R. C. & Reid, J. S. (1995). Acta Cryst. A51, 887-897)
;
_exptl_crystal_colour yellow
_exptl_crystal_density_diffrn 1.806
_exptl_crystal_density_method 'not measured'
_exptl_crystal_description irregular
_exptl_crystal_size_max 0.6248
_exptl_crystal_size_mid 0.3618
_exptl_crystal_size_min 0.3253
_refine_diff_density_max 0.245
_refine_diff_density_min -0.228
_refine_diff_density_rms 0.037
_refine_ls_extinction_coef 0.184(5)
_refine_ls_extinction_expression
;
        Becker, P.J. & Coppens, P. (1974) Acta Cryst., A30, 129-153.
;
_refine_ls_extinction_method 'Becker-Coppens type 1 Gaussian   isotropic'
_refine_ls_goodness_of_fit_ref 1.459
_refine_ls_matrix_type full
_refine_ls_number_parameters 635
_refine_ls_number_reflns 16041
_refine_ls_number_restraints 0
_refine_ls_R_factor_all 0.019
_refine_ls_R_factor_gt 0.013
_refine_ls_shift/su_max 0.00001
_refine_ls_structure_factor_coef F
_refine_ls_weighting_details
;
        calc w1 = [Fo*sqrt(w2) + sqrt(Fo^2^w2^2^ + sqrt(w2^2^))]^2^
        where
     calc w2 = q/[s^2^(Fo^2^) + (0.00 P)^2^ + 0.00 P + 0.00 + 0.00 sin(th)]
     where P = (0.3333 Fo^2^ + 0.6667 Fc^2^)
           q = 1.0
;
_refine_ls_weighting_scheme calc
_refine_ls_wR_factor_ref 0.013
_reflns_number_gt 23369
_reflns_number_total 27119
_reflns_threshold_expression >3sigma(I)
_cod_data_source_file pi5018sup1.cif
_cod_data_source_block I
_cod_database_code 2105960
_publcif_datablock.id {103d127b-8998-4990-a257-8f806e58c20c}

_publcif_info_exptl_table_max_cols 4
_publcif_info_exptl_table_use_headnotes n

loop_
_symmetry_equiv_pos_as_xyz
'x, y, z'
'-x, -y, -z'

loop_
_atom_local_axes_atom_label
_atom_local_axes_atom0
_atom_local_axes_ax1
_atom_local_axes_atom1
_atom_local_axes_atom2
_atom_local_axes_ax2
P O(31) Z P O(41) Y
NA O(2) Z NA O(1) Y
O(1) N(1) Z O(1) O(2) Y
O(2) N(1) Z O(2) O(1) Y
O(3) N(2) Z O(3) O(4) Y
O(4) N(2) Z O(4) O(3) Y
O(11) C(1) Z O(11) P Y
O(21) C(11) Z O(21) P Y
O(31) P Z O(31) O(21) Y
O(41) P Z O(41) O(11) Y
N(1) O(1) Z N(1) O(2) Y
N(2) O(3) Z N(2) O(4) Y
C(1) O(11) Z C(1) C(6) Y
C(2) H(2) Z C(2) C(3) Y
C(3) H(3) Z C(3) C(2) Y
C(4) C(5) Z C(4) C(3) Y
C(5) H(5) Z C(5) C(6) Y
C(6) H(6) Z C(6) C(5) Y
C(11) O(21) Z C(11) C(61) Y
C(21) H(21) Z C(21) C(31) Y
C(31) H(31) Z C(31) C(21) Y
C(41) C(51) Z C(41) C(31) Y
C(51) H(51) Z C(51) C(61) Y
C(61) H(61) Z C(61) C(51) Y
H(2) C(2) Z H(2) C(3) Y
H(3) C(3) Z H(3) C(2) Y
H(5) C(5) Z H(5) C(6) Y
H(6) C(6) Z H(6) C(5) Y
H(21) C(21) Z H(21) C(31) Y
H(31) C(31) Z H(31) C(21) Y
H(51) C(51) Z H(51) C(61) Y
H(61) C(61) Z H(61) C(51) Y

loop_
_atom_rho_multipole_atom_label
_atom_rho_multipole_coeff_Pv
_atom_rho_multipole_coeff_P00
_atom_rho_multipole_coeff_P11
_atom_rho_multipole_coeff_P1-1
_atom_rho_multipole_coeff_P10
_atom_rho_multipole_coeff_P20
_atom_rho_multipole_coeff_P21
_atom_rho_multipole_coeff_P2-1
_atom_rho_multipole_coeff_P22
_atom_rho_multipole_coeff_P2-2
_atom_rho_multipole_coeff_P30
_atom_rho_multipole_coeff_P31
_atom_rho_multipole_coeff_P3-1
_atom_rho_multipole_coeff_P32
_atom_rho_multipole_coeff_P3-2
_atom_rho_multipole_coeff_P33
_atom_rho_multipole_coeff_P3-3
_atom_rho_multipole_coeff_P40
_atom_rho_multipole_coeff_P41
_atom_rho_multipole_coeff_P4-1
_atom_rho_multipole_coeff_P42
_atom_rho_multipole_coeff_P4-2
_atom_rho_multipole_coeff_P43
_atom_rho_multipole_coeff_P4-3
_atom_rho_multipole_coeff_P44
_atom_rho_multipole_coeff_P4-4
_atom_rho_multipole_kappa
_atom_rho_multipole_kappa_prime0
_atom_rho_multipole_kappa_prime1
_atom_rho_multipole_kappa_prime2
_atom_rho_multipole_kappa_prime3
_atom_rho_multipole_kappa_prime4
_atom_rho_multipole_radial_slater_n0
_atom_rho_multipole_radial_slater_zeta0
_atom_rho_multipole_radial_slater_n1
_atom_rho_multipole_radial_slater_zeta1
_atom_rho_multipole_radial_slater_n2
_atom_rho_multipole_radial_slater_zeta2
_atom_rho_multipole_radial_slater_n3
_atom_rho_multipole_radial_slater_zeta3
_atom_rho_multipole_radial_slater_n4
_atom_rho_multipole_radial_slater_zeta4
P 4.83(5) 0 0.063(12) 0.136(13) 0.140(13) 0.270(14) -0.014(11) -0.218(13) -0.151(12) -0.019(11) 0.476(17) 0.036(10) 0.045(11) 0.113(11) 0.000(11) 0.011(10) -0.286(12) 0 0 0 0 0 0 0 0 0 0.986(3) 0.769(8) 0.768721 0.768721 0.768721 0.768721 5 15.5655 6 5.1885 6 5.1885 6 5.1885 6 5.1885
NA 0 0 0 0 0 0 0 0 0 0 0 0 0 0 0 0 0 0 0 0 0 0 0 0 0 0 1 1 1 1 1 1 4 1.6716 4 1.6716 4 1.6716 4 1.6716 4 1.6716
O(1) 6.092(15) 0 -0.006(5) -0.031(5) -0.102(5) -0.089(6) 0.002(6) 0.001(5) -0.115(6) -0.007(6) 0.021(5) 0.017(5) 0.006(5) 0.026(5) 0.003(5) -0.028(5) -0.016(5) 0 0 0 0 0 0 0 0 0 0.9906(8) 1.122(17) 1.122125 1.122125 1.122125 1.122125 2 4.466 2 4.466 2 4.466 3 4.466 4 4.466
O(2) 6.168(14) 0 -0.002(5) 0.005(4) -0.057(5) -0.097(6) -0.004(6) 0.007(5) -0.113(5) -0.019(5) 0.023(5) 0.002(5) 0.012(5) 0.010(5) -0.002(5) 0.003(5) -0.005(5) 0 0 0 0 0 0 0 0 0 0.9906(8) 1.122(17) 1.122125 1.122125 1.122125 1.122125 2 4.466 2 4.466 2 4.466 3 4.466 4 4.466
O(3) 6.116(15) 0 0.022(6) -0.056(5) -0.117(6) -0.088(7) -0.002(7) 0.004(6) -0.111(6) 0.004(6) 0.031(6) 0.008(6) 0.005(5) 0.051(6) 0.039(6) -0.036(6) -0.034(6) 0 0 0 0 0 0 0 0 0 0.9906(8) 1.122(17) 1.122125 1.122125 1.122125 1.122125 2 4.466 2 4.466 2 4.466 3 4.466 4 4.466
O(4) 6.193(15) 0 0.046(5) 0.028(5) -0.043(5) -0.078(6) 0.004(6) -0.005(5) -0.124(6) 0.014(6) 0.011(6) 0.018(6) 0.046(5) 0.021(5) 0.035(6) 0.008(5) 0.004(5) 0 0 0 0 0 0 0 0 0 0.9906(8) 1.122(17) 1.122125 1.122125 1.122125 1.122125 2 4.466 2 4.466 2 4.466 3 4.466 4 4.466
O(11) 6.416(15) 0 -0.003(6) -0.010(6) -0.068(6) -0.070(7) -0.004(6) -0.010(6) 0.016(6) 0.001(6) 0.107(7) 0.000(7) 0.017(7) 0.040(7) -0.009(7) 0.022(6) -0.012(6) 0 0 0 0 0 0 0 0 0 0.9801(9) 0.851(15) 0.851377 0.851377 0.851377 0.851377 2 4.466 2 4.466 2 4.466 3 4.466 4 4.466
O(21) 6.395(15) 0 -0.007(5) -0.017(6) -0.071(6) -0.061(6) 0.004(6) -0.022(6) 0.003(6) -0.002(6) 0.107(7) -0.002(7) 0.007(6) 0.055(7) -0.001(7) 0.000(6) -0.010(6) 0 0 0 0 0 0 0 0 0 0.9801(9) 0.851(15) 0.851377 0.851377 0.851377 0.851377 2 4.466 2 4.466 2 4.466 3 4.466 4 4.466
O(31) 6.384(18) 0 0.047(6) 0.000(5) -0.058(7) -0.021(6) -0.035(6) 0.009(6) 0.000(6) 0.011(6) 0.006(7) -0.007(7) 0.013(6) 0.002(6) -0.003(6) 0.010(6) 0.007(6) 0 0 0 0 0 0 0 0 0 0.9801(9) 0.851(15) 0.851377 0.851377 0.851377 0.851377 2 4.466 2 4.466 2 4.466 3 4.466 4 4.466
O(41) 6.386(18) 0 0.008(5) 0.000(5) -0.067(7) 0.000(6) -0.001(6) -0.010(6) 0.020(5) 0.008(5) 0.029(7) 0.002(7) -0.003(6) -0.011(6) 0.007(6) -0.013(6) 0.007(6) 0 0 0 0 0 0 0 0 0 0.9801(9) 0.851(15) 0.851377 0.851377 0.851377 0.851377 2 4.466 2 4.466 2 4.466 3 4.466 4 4.466
N(1) 5.03(3) 0 0.019(6) -0.007(8) 0.013(7) 0.116(8) 0.009(7) -0.012(7) -0.178(8) -0.011(7) 0.321(13) 0.012(8) 0.018(10) 0.232(11) 0.012(9) -0.005(8) 0.005(8) 0 0 0 0 0 0 0 0 0 0.991(2) 0.824(10) 0.824368 0.824368 0.824368 0.824368 2 3.83936 2 3.83936 2 3.83936 3 3.83936 4 3.83936
N(2) 4.98(3) 0 -0.022(6) -0.049(8) 0.043(8) 0.144(9) 0.005(7) -0.026(8) -0.177(8) -0.010(7) 0.333(14) -0.008(9) 0.017(10) 0.216(11) 0.019(9) 0.010(9) 0.007(9) 0 0 0 0 0 0 0 0 0 0.991(2) 0.824(10) 0.824368 0.824368 0.824368 0.824368 2 3.83936 2 3.83936 2 3.83936 3 3.83936 4 3.83936
C(1) 4.04(2) 0 -0.003(8) -0.026(10) -0.139(10) 0.032(10) -0.009(8) 0.016(9) -0.223(9) -0.002(9) 0.326(12) -0.009(10) 0.053(13) 0.195(11) -0.005(11) -0.006(10) 0.015(10) 0 0 0 0 0 0 0 0 0 0.9920(10) 0.893(5) 0.893142 0.893142 0.893142 0.893142 2 3.1762 2 3.1762 2 3.1762 3 3.1762 4 3.1762
C(2) 4.22(3) 0 0.011(8) 0.028(11) 0.099(11) 0.143(10) 0.017(8) -0.037(10) -0.176(9) -0.002(9) 0.292(12) 0.032(11) -0.026(13) 0.164(10) 0.015(11) 0.033(11) -0.006(11) 0 0 0 0 0 0 0 0 0 0.9920(10) 0.893(5) 0.893142 0.893142 0.893142 0.893142 2 3.1762 2 3.1762 2 3.1762 3 3.1762 4 3.1762
C(3) 4.16(3) 0 0.008(9) 0.027(11) 0.075(12) 0.161(10) 0.027(8) -0.002(10) -0.187(9) -0.023(9) 0.298(13) 0.014(11) 0.020(13) 0.160(10) -0.020(11) 0.020(10) 0.010(11) 0 0 0 0 0 0 0 0 0 0.9920(10) 0.893(5) 0.893142 0.893142 0.893142 0.893142 2 3.1762 2 3.1762 2 3.1762 3 3.1762 4 3.1762
C(4) 4.00(2) 0 -0.004(8) 0.123(10) 0.076(11) 0.128(10) 0.015(9) -0.102(10) -0.060(8) 0.012(8) 0.241(12) 0.009(11) 0.040(13) 0.187(11) 0.012(12) 0.025(10) 0.019(10) 0 0 0 0 0 0 0 0 0 0.9920(10) 0.893(5) 0.893142 0.893142 0.893142 0.893142 2 3.1762 2 3.1762 2 3.1762 3 3.1762 4 3.1762
C(5) 4.20(3) 0 -0.005(9) -0.002(11) 0.052(11) 0.154(10) 0.014(8) -0.027(10) -0.212(9) 0.020(9) 0.279(12) 0.023(11) -0.013(13) 0.180(11) -0.016(11) -0.006(11) 0.001(11) 0 0 0 0 0 0 0 0 0 0.9920(10) 0.893(5) 0.893142 0.893142 0.893142 0.893142 2 3.1762 2 3.1762 2 3.1762 3 3.1762 4 3.1762
C(6) 4.06(3) 0 0.015(8) 0.011(11) 0.031(12) 0.158(10) 0.010(8) -0.001(9) -0.171(9) 0.004(9) 0.312(13) -0.022(11) 0.024(13) 0.161(10) -0.012(11) -0.002(10) 0.019(10) 0 0 0 0 0 0 0 0 0 0.9920(10) 0.893(5) 0.893142 0.893142 0.893142 0.893142 2 3.1762 2 3.1762 2 3.1762 3 3.1762 4 3.1762
C(11) 4.07(2) 0 0.015(8) -0.016(10) -0.137(10) 0.014(9) -0.004(8) 0.019(9) -0.239(9) -0.033(9) 0.316(12) 0.000(10) 0.065(13) 0.188(11) -0.013(11) -0.004(10) 0.026(10) 0 0 0 0 0 0 0 0 0 0.9920(10) 0.893(5) 0.893142 0.893142 0.893142 0.893142 2 3.1762 2 3.1762 2 3.1762 3 3.1762 4 3.1762
C(21) 4.19(3) 0 -0.018(8) 0.030(11) 0.082(12) 0.166(11) 0.021(8) -0.026(10) -0.164(9) -0.004(9) 0.289(13) 0.017(11) 0.014(13) 0.163(10) 0.003(11) 0.008(11) 0.008(11) 0 0 0 0 0 0 0 0 0 0.9920(10) 0.893(5) 0.893142 0.893142 0.893142 0.893142 2 3.1762 2 3.1762 2 3.1762 3 3.1762 4 3.1762
C(31) 4.12(3) 0 0.025(8) 0.033(11) 0.079(12) 0.173(10) -0.005(8) -0.021(10) -0.174(9) -0.003(9) 0.296(13) 0.004(11) -0.027(13) 0.141(10) -0.014(11) 0.025(11) -0.013(11) 0 0 0 0 0 0 0 0 0 0.9920(10) 0.893(5) 0.893142 0.893142 0.893142 0.893142 2 3.1762 2 3.1762 2 3.1762 3 3.1762 4 3.1762
C(41) 4.06(2) 0 -0.029(9) 0.159(11) 0.045(11) 0.136(10) -0.001(9) -0.117(10) -0.081(9) 0.009(8) 0.254(13) 0.008(11) 0.039(14) 0.185(12) 0.006(12) 0.033(10) -0.007(11) 0 0 0 0 0 0 0 0 0 0.9920(10) 0.893(5) 0.893142 0.893142 0.893142 0.893142 2 3.1762 2 3.1762 2 3.1762 3 3.1762 4 3.1762
C(51) 4.14(3) 0 -0.021(9) 0.000(11) 0.058(12) 0.156(11) -0.006(8) -0.033(10) -0.210(9) 0.015(9) 0.310(13) 0.027(11) 0.013(13) 0.163(11) -0.007(11) -0.047(11) 0.014(11) 0 0 0 0 0 0 0 0 0 0.9920(10) 0.893(5) 0.893142 0.893142 0.893142 0.893142 2 3.1762 2 3.1762 2 3.1762 3 3.1762 4 3.1762
C(61) 4.15(2) 0 0.001(9) -0.002(11) 0.029(11) 0.134(10) -0.010(8) -0.011(10) -0.145(9) 0.018(9) 0.287(13) -0.018(11) 0.002(13) 0.164(11) 0.010(11) -0.036(11) -0.018(11) 0 0 0 0 0 0 0 0 0 0.9920(10) 0.893(5) 0.893142 0.893142 0.893142 0.893142 2 3.1762 2 3.1762 2 3.1762 3 3.1762 4 3.1762
H(2) 0.722(13) 0 -0.008(8) -0.005(8) 0.094(9) -0.020(11) 0 0 0 0 0 0 0 0 0 0 0 0 0 0 0 0 0 0 0 0 1.2 1.2 1.2 1.2 1.2 1.2 0 2 1 2 2 2 3 2 4 2
H(3) 0.723(13) 0 0.013(8) 0.013(7) 0.095(9) 0.010(12) 0 0 0 0 0 0 0 0 0 0 0 0 0 0 0 0 0 0 0 0 1.2 1.2 1.2 1.2 1.2 1.2 0 2 1 2 2 2 3 2 4 2
H(5) 0.691(12) 0 -0.023(7) -0.039(7) 0.086(9) -0.026(10) 0 0 0 0 0 0 0 0 0 0 0 0 0 0 0 0 0 0 0 0 1.2 1.2 1.2 1.2 1.2 1.2 0 2 1 2 2 2 3 2 4 2
H(6) 0.660(12) 0 -0.021(7) 0.024(7) 0.099(9) 0.035(11) 0 0 0 0 0 0 0 0 0 0 0 0 0 0 0 0 0 0 0 0 1.2 1.2 1.2 1.2 1.2 1.2 0 2 1 2 2 2 3 2 4 2
H(21) 0.734(13) 0 -0.003(8) 0.047(7) 0.064(9) -0.019(11) 0 0 0 0 0 0 0 0 0 0 0 0 0 0 0 0 0 0 0 0 1.2 1.2 1.2 1.2 1.2 1.2 0 2 1 2 2 2 3 2 4 2
H(31) 0.686(13) 0 -0.011(8) -0.011(8) 0.081(9) 0.004(11) 0 0 0 0 0 0 0 0 0 0 0 0 0 0 0 0 0 0 0 0 1.2 1.2 1.2 1.2 1.2 1.2 0 2 1 2 2 2 3 2 4 2
H(51) 0.709(13) 0 -0.011(8) 0.055(8) 0.095(9) -0.007(11) 0 0 0 0 0 0 0 0 0 0 0 0 0 0 0 0 0 0 0 0 1.2 1.2 1.2 1.2 1.2 1.2 0 2 1 2 2 2 3 2 4 2
H(61) 0.681(12) 0 -0.001(7) -0.003(8) 0.111(9) 0.000(10) 0 0 0 0 0 0 0 0 0 0 0 0 0 0 0 0 0 0 0 0 1.2 1.2 1.2 1.2 1.2 1.2 0 2 1 2 2 2 3 2 4 2

loop_
_atom_site_aniso_label
_atom_site_aniso_U_11
_atom_site_aniso_U_22
_atom_site_aniso_U_33
_atom_site_aniso_U_23
_atom_site_aniso_U_13
_atom_site_aniso_U_12
P 0.005799(10) 0.005201(9) 0.007097(9) 0.002159(7) 0.002514(7) 0.001783(7)
NA 0.007193(18) 0.007551(18) 0.011703(19) 0.003636(15) 0.003734(14) 0.002480(14)
O(1) 0.01700(5) 0.00912(4) 0.01390(4) 0.00659(4) 0.00478(4) 0.00364(4)
O(2) 0.01417(5) 0.00653(4) 0.01224(4) 0.00233(3) 0.00303(4) 0.00187(3)
O(3) 0.02700(8) 0.00658(4) 0.01910(6) 0.00316(4) 0.01113(6) 0.00273(5)
O(4) 0.01925(6) 0.01092(5) 0.01669(5) 0.00895(4) 0.00723(5) 0.00539(4)
O(11) 0.01386(4) 0.00570(3) 0.00824(3) 0.00270(2) 0.00385(2) 0.00109(2)
O(21) 0.01062(3) 0.00524(3) 0.00849(3) 0.00251(2) 0.00154(2) 0.00108(2)
O(31) 0.00667(3) 0.01143(3) 0.01444(3) 0.00366(3) 0.00290(3) 0.00401(3)
O(41) 0.00878(3) 0.01018(3) 0.00989(3) 0.00280(2) 0.00499(2) 0.00405(2)
N(1) 0.00903(3) 0.00613(3) 0.01107(3) 0.00352(2) 0.00378(2) 0.00264(2)
N(2) 0.01251(4) 0.00682(3) 0.01480(4) 0.00516(3) 0.00760(3) 0.00417(3)
C(1) 0.00912(3) 0.00595(3) 0.00778(3) 0.00256(2) 0.00314(2) 0.00185(2)
C(2) 0.01121(4) 0.00699(3) 0.00783(3) 0.00275(2) 0.00251(3) 0.00141(3)
C(3) 0.01085(4) 0.00737(3) 0.00885(3) 0.00369(3) 0.00269(3) 0.00217(3)
C(4) 0.00865(3) 0.00609(3) 0.00915(3) 0.00302(2) 0.00306(2) 0.00237(2)
C(5) 0.01011(4) 0.00626(3) 0.00842(3) 0.00238(2) 0.00254(3) 0.00206(3)
C(6) 0.01072(4) 0.00635(3) 0.00793(3) 0.00269(2) 0.00270(3) 0.00203(3)
C(11) 0.00850(3) 0.00566(3) 0.00767(3) 0.00231(2) 0.00255(2) 0.00189(2)
C(21) 0.01124(4) 0.00652(3) 0.00787(3) 0.00216(2) 0.00271(3) 0.00165(3)
C(31) 0.01225(4) 0.00610(3) 0.00953(3) 0.00193(3) 0.00402(3) 0.00179(3)
C(41) 0.01021(4) 0.00622(3) 0.01059(3) 0.00352(3) 0.00482(3) 0.00300(3)
C(51) 0.01161(4) 0.00751(3) 0.00939(3) 0.00400(3) 0.00312(3) 0.00285(3)
C(61) 0.01166(4) 0.00666(3) 0.00812(3) 0.00281(2) 0.00206(3) 0.00200(3)
H(2) 0.0233 0.0073 0.0073 0.0028 0.0023 0.0003
H(3) 0.0215 0.0076 0.0086 0.0037 0.0025 0.0008
H(5) 0.0085 0.0064 0.0087 0.0024 0.001 0.0015
H(6) 0.0078 0.0065 0.0077 0.0025 0.0012 0.0018
H(21) 0.0202 0.0066 0.0089 0.002 0.0024 0
H(31) 0.0195 0.0063 0.0114 0.0022 0.0049 0.0008
H(51) 0.016 0.0078 0.0118 0.0051 0.003 0.0027
H(61) 0.0115 0.007 0.0088 0.0035 0.0025 0.0024

loop_
_atom_site_label
_atom_site_fract_x
_atom_site_fract_y
_atom_site_fract_z
_atom_site_U_iso_or_equiv
_atom_site_occupancy
_atom_site_symmetry_multiplicity
P 0.191460(5) 0.368711(4) 0.291180(3) 0.006 1 2
NA 0.755796(10) 1.411597(7) 0.392625(7) 0.009 1 2
O(1) 0.53047(3) 1.112735(17) 0.186336(17) 0.013 1 2
O(2) 0.66604(3) 1.152126(15) 0.395136(15) 0.012 1 2
O(3) -0.28467(4) -0.464995(19) 0.15570(2) 0.018 1 2
O(4) -0.14141(3) -0.347644(19) 0.366755(18) 0.015 1 2
O(11) 0.18913(2) 0.451162(12) 0.181326(10) 0.01 1 2
O(21) 0.025099(19) 0.206321(11) 0.179933(10) 0.009 1 2
O(31) 0.404652(19) 0.362255(14) 0.349140(13) 0.011 1 2
O(41) 0.086597(18) 0.427658(13) 0.379199(11) 0.009 1 2
N(1) 0.556985(18) 1.067436(12) 0.279996(11) 0.009 1 2
N(2) -0.18547(2) -0.349160(13) 0.252113(13) 0.01 1 2
C(1) 0.28339(2) 0.602920(12) 0.212025(11) 0.008 1 2
C(2) 0.24913(2) 0.655591(14) 0.105538(12) 0.009 1 2
C(3) 0.33688(2) 0.808379(14) 0.126683(12) 0.009 1 2
C(4) 0.45927(2) 0.906969(13) 0.255540(11) 0.008 1 2
C(5) 0.49672(2) 0.856008(13) 0.362038(11) 0.009 1 2
C(6) 0.40926(2) 0.702930(13) 0.340909(11) 0.009 1 2
C(11) -0.014377(19) 0.073253(12) 0.202811(11) 0.008 1 2
C(21) -0.14113(2) -0.057336(13) 0.092193(11) 0.009 1 2
C(31) -0.19464(2) -0.198110(14) 0.106107(12) 0.01 1 2
C(41) -0.12017(2) -0.204945(13) 0.232229(12) 0.009 1 2
C(51) 0.00768(2) -0.076736(14) 0.342940(12) 0.01 1 2
C(61) 0.06147(2) 0.063937(13) 0.328780(12) 0.009 1 2
H(2) 0.158632 0.576755 0.004751 0.015 1 2
H(3) 0.312482 0.852672 0.045853 0.014 1 2
H(5) 0.598352 0.932411 0.462366 0.009 1 2
H(6) 0.438228 0.661117 0.423149 0.008 1 2
H(21) -0.196138 -0.042567 -0.002954 0.014 1 2
H(31) -0.29389 -0.297427 0.018088 0.014 1 2
H(51) 0.059425 -0.091934 0.438141 0.012 1 2
H(61) 0.153966 0.166122 0.415132 0.009 1 2

loop_
_atom_type_symbol
_atom_type_description
_atom_type_scat_dispersion_real
_atom_type_scat_dispersion_imag
_atom_type_scat_source
C C 0.0033 0.0016
;
E. Clementi and C. Roetti. 
Atomic Data and Nuclear Data Tables. 14 177-478 (1974)
;
H H 0.0000 0.0000
;
E. Clementi and C. Roetti. 
Atomic Data and Nuclear Data Tables. 14 177-478 (1974)
;
O O 0.0106 0.0060
;
E. Clementi and C. Roetti. 
Atomic Data and Nuclear Data Tables. 14 177-478 (1974)
;
P P 0.1023 0.0942
;
E. Clementi and C. Roetti. 
Atomic Data and Nuclear Data Tables. 14 177-478 (1974)
;
K K 0.2009 0.2494
;
E. Clementi and C. Roetti. 
Atomic Data and Nuclear Data Tables. 14 177-478 (1974)
;

loop_
_geom_angle_atom_site_label_1
_geom_angle_atom_site_label_2
_geom_angle_atom_site_label_3
_geom_angle
_geom_angle_site_symmetry_1
_geom_angle_site_symmetry_2
_geom_angle_site_symmetry_3
_geom_angle_publ_flag
O(11) P O(21) 92.413(5) 1_555 1_555 1_555 yes
O(11) P O(31) 110.884(7) 1_555 1_555 1_555 yes
O(11) P O(41) 110.005(6) 1_555 1_555 1_555 yes
O(21) P O(31) 110.355(7) 1_555 1_555 1_555 yes
O(21) P O(41) 110.157(7) 1_555 1_555 1_555 yes
O(31) P O(41) 119.668(7) 1_555 1_555 1_555 yes
P O(11) C(1) 123.757(9) 1_555 1_555 1_555 yes
P O(21) C(11) 123.765(8) 1_555 1_555 1_555 yes
O(1) N(1) O(2) 122.810(13) 1_555 1_555 1_555 no
O(1) N(1) C(4) 119.110(12) 1_555 1_555 1_555 no
O(2) N(1) C(4) 118.073(11) 1_555 1_555 1_555 no
O(3) N(2) O(4) 123.188(15) 1_555 1_555 1_555 no
O(3) N(2) C(41) 119.183(14) 1_555 1_555 1_555 no
O(4) N(2) C(41) 117.608(13) 1_555 1_555 1_555 no
O(11) C(1) C(2) 115.949(10) 1_555 1_555 1_555 no
O(11) C(1) C(6) 123.330(10) 1_555 1_555 1_555 no
C(2) C(1) C(6) 120.718(10) 1_555 1_555 1_555 no
C(1) C(2) C(3) 120.334(11) 1_555 1_555 1_555 no
C(1) C(2) H(2) 120.496(11) 1_555 1_555 1_555 no
C(3) C(2) H(2) 119.126(10) 1_555 1_555 1_555 no
C(2) C(3) C(4) 118.407(10) 1_555 1_555 1_555 no
C(2) C(3) H(3) 121.971(11) 1_555 1_555 1_555 no
C(4) C(3) H(3) 119.621(11) 1_555 1_555 1_555 no
N(1) C(4) C(3) 119.460(10) 1_555 1_555 1_555 no
N(1) C(4) C(5) 118.651(10) 1_555 1_555 1_555 no
C(3) C(4) C(5) 121.860(10) 1_555 1_555 1_555 no
C(4) C(5) C(6) 119.768(11) 1_555 1_555 1_555 no
C(4) C(5) H(5) 121.954(10) 1_555 1_555 1_555 no
C(6) C(5) H(5) 118.241(10) 1_555 1_555 1_555 no
C(1) C(6) C(5) 118.900(10) 1_555 1_555 1_555 no
C(1) C(6) H(6) 120.438(10) 1_555 1_555 1_555 no
C(5) C(6) H(6) 120.662(11) 1_555 1_555 1_555 no
O(21) C(11) C(21) 116.115(10) 1_555 1_555 1_555 no
O(21) C(11) C(61) 123.227(10) 1_555 1_555 1_555 no
C(21) C(11) C(61) 120.647(10) 1_555 1_555 1_555 no
C(11) C(21) C(31) 120.338(10) 1_555 1_555 1_555 no
C(11) C(21) H(21) 117.145(10) 1_555 1_555 1_555 no
C(31) C(21) H(21) 122.510(11) 1_555 1_555 1_555 no
C(21) C(31) C(41) 118.183(11) 1_555 1_555 1_555 no
C(21) C(31) H(31) 118.488(11) 1_555 1_555 1_555 no
C(41) C(31) H(31) 123.326(11) 1_555 1_555 1_555 no
N(2) C(41) C(31) 119.781(11) 1_555 1_555 1_555 no
N(2) C(41) C(51) 117.857(11) 1_555 1_555 1_555 no
C(31) C(41) C(51) 122.286(10) 1_555 1_555 1_555 no
C(41) C(51) C(61) 119.438(10) 1_555 1_555 1_555 no
C(41) C(51) H(51) 117.667(10) 1_555 1_555 1_555 no
C(61) C(51) H(51) 122.888(12) 1_555 1_555 1_555 no
C(11) C(61) C(51) 119.097(11) 1_555 1_555 1_555 no
C(11) C(61) H(61) 120.373(10) 1_555 1_555 1_555 no
C(51) C(61) H(61) 120.445(10) 1_555 1_555 1_555 no
O(2) NA O(4) 172.350(7) 1_555 1_555 1_675 no
O(2) NA O(31) 84.270(5) 1_555 1_555 1_565 no
O(2) NA O(41) 93.034(5) 1_555 1_555 1_665 no
O(2) NA O(41) 105.615(5) 1_555 1_555 2_676 no
O(4) NA O(31) 99.533(6) 1_675 1_555 1_565 no
O(4) NA O(41) 81.577(6) 1_675 1_555 1_665 no
O(4) NA O(41) 80.210(6) 1_675 1_555 2_676 no
O(31) NA O(41) 165.010(5) 1_565 1_555 1_665 no
O(31) NA O(41) 101.901(5) 1_565 1_555 2_676 no
O(41) NA O(41) 93.033(4) 1_665 1_555 2_676 no

loop_
_geom_bond_atom_site_label_1
_geom_bond_atom_site_label_2
_geom_bond_distance
_geom_bond_site_symmetry_1
_geom_bond_site_symmetry_2
_geom_bond_publ_flag
P O(11) 1.62929(10) 1_555 1_555 yes
P O(21) 1.63012(11) 1_555 1_555 yes
P O(31) 1.47476(11) 1_555 1_555 yes
P O(41) 1.48446(11) 1_555 1_555 yes
O(1) N(1) 1.22538(18) 1_555 1_555 yes
O(2) N(1) 1.23525(18) 1_555 1_555 yes
O(3) N(2) 1.2244(2) 1_555 1_555 yes
O(4) N(2) 1.2324(2) 1_555 1_555 yes
O(11) C(1) 1.36271(15) 1_555 1_555 yes
O(21) C(11) 1.36190(14) 1_555 1_555 yes
N(1) C(4) 1.45495(15) 1_555 1_555 yes
N(2) C(41) 1.45473(15) 1_555 1_555 yes
C(1) C(2) 1.40114(15) 1_555 1_555 yes
C(1) C(6) 1.39999(16) 1_555 1_555 yes
C(2) C(3) 1.38661(17) 1_555 1_555 yes
C(2) H(2) 1.09000(12) 1_555 1_555 no
C(3) C(4) 1.39257(17) 1_555 1_555 yes
C(3) H(3) 1.09000(11) 1_555 1_555 no
C(4) C(5) 1.39183(15) 1_555 1_555 yes
C(5) C(6) 1.38910(16) 1_555 1_555 yes
C(5) H(5) 1.09000(12) 1_555 1_555 no
C(6) H(6) 1.08999(11) 1_555 1_555 no
C(11) C(21) 1.40088(16) 1_555 1_555 yes
C(11) C(61) 1.40109(15) 1_555 1_555 yes
C(21) C(31) 1.38872(16) 1_555 1_555 yes
C(21) H(21) 1.08999(11) 1_555 1_555 yes
C(31) C(41) 1.39168(17) 1_555 1_555 yes
C(31) H(31) 1.08999(13) 1_555 1_555 yes
C(41) C(51) 1.39026(18) 1_555 1_555 yes
C(51) C(61) 1.38899(16) 1_555 1_555 yes
C(51) H(51) 1.09001(11) 1_555 1_555 yes
C(61) H(61) 1.09000(12) 1_555 1_555 yes
NA O(2) 2.46166(15) 1_555 1_555 yes
NA O(4) 2.38801(16) 1_555 1_675 yes
NA O(31) 2.24031(13) 1_555 1_565 yes
NA O(41) 2.31405(13) 1_555 1_665 yes
NA O(41) 2.40554(13) 1_555 2_676 yes

loop_
_publcif_info_tables.block_id
_publcif_info_tables.reference_item
{103d127b-8998-4990-a257-8f806e58c20c} '_publcif_info_datablock.publ_exptl'
{103d127b-8998-4990-a257-8f806e58c20c} '_geom_bond_atom_site_label_1'

loop_
_publcif_info_cif.paper_type
CB

loop_
_publcif_info_datablock.id
_publcif_info_datablock.publ_exptl
_publcif_info_datablock.publ_geom
_publcif_info_datablock.structure
{103d127b-8998-4990-a257-8f806e58c20c} y y y

loop_
_publcif_info_exptl_table_extra_item
sin_theta_over_lambda_max
